data_7710362
loop_
_publ_author_name
'Inchausti, Almudena'
'Ter\'an, Aar\'on'
'Manchado-Parra, Alberto'
'de Marcos-Gal\'an, Alessandra'
'Perles, Josefina'
'Cortijo, Miguel'
'Gonz\'alez-Prieto, Rodrigo'
'HERRERO (DOMINGUEZ), SANTIAGO'
'Jimenez-Aparicio, Reyes'

_publ_section_title
;
 New insights in the progressive ligand replacement from [Ru2Cl(O2CCH3)4]:
 synthetic strategies and variation of redox potentials and paramagnetic
 shifts
;
_journal_name_full 'Dalton Transactions'
_journal_paper_doi 10.1039/D2DT00909A
_journal_year 2022
_chemical_formula_sum 'C30 H30 Cl F4 N4 O7 Ru2'
_chemical_formula_weight 872.17
_space_group_crystal_system orthorhombic
_space_group_IT_number 19
_space_group_name_Hall 'P 2ac 2ab'
_space_group_name_H-M_alt 'P 21 21 21'
_atom_sites_solution_hydrogens geom
_audit_creation_method 'shelXle (C.B. Huebschle, rev 1328)'
_audit_update_record
;
2022-05-23 deposited with the CCDC.	2022-05-27 downloaded from the CCDC.
;
_cell_angle_alpha 90
_cell_angle_beta 90
_cell_angle_gamma 90
_cell_formula_units_Z 4
_cell_length_a 13.612(2)
_cell_length_b 14.755(2)
_cell_length_c 17.022(3)
_cell_measurement_reflns_used 4052
_cell_measurement_temperature 296(2)
_cell_measurement_theta_max 21.2343
_cell_measurement_theta_min 2.3606
_cell_volume 3418.8(9)
_computing_cell_refinement 'SAINT V8.40B (Bruker AXS LLC, 2019)'
_computing_data_collection 'Bruker Instrument Service v2010.9.0.0'
_computing_molecular_graphics 'shelXle (C.B. Huebschle, rev 1328)'
_computing_publication_material 'Mercury (C. F. Macrae, 2020)'
_computing_structure_refinement 'SHELXL-2019/1 (Sheldrick, 2019)'
_computing_structure_solution 'XT, VERSION 2018/2'
_diffrn_ambient_temperature 296.(2)
_diffrn_measured_fraction_theta_full 0.981
_diffrn_measured_fraction_theta_max 0.981
_diffrn_measurement_device_type 'Bruker Kappa Apex II'
_diffrn_radiation_type 'Mo K\a'
_diffrn_radiation_wavelength 0.71073
_diffrn_reflns_av_R_equivalents 0.0986
_diffrn_reflns_av_unetI/netI 0.1565
_diffrn_reflns_limit_h_max 15
_diffrn_reflns_limit_h_min -12
_diffrn_reflns_limit_k_max 16
_diffrn_reflns_limit_k_min -16
_diffrn_reflns_limit_l_max 18
_diffrn_reflns_limit_l_min -18
_diffrn_reflns_number 9101
_diffrn_reflns_theta_full 23.26
_diffrn_reflns_theta_max 23.26
_diffrn_reflns_theta_min 1.83
_diffrn_source 'sealed tube'
_exptl_absorpt_coefficient_mu 1.033
_exptl_absorpt_correction_T_max 0.89
_exptl_absorpt_correction_T_min 0.66
_exptl_absorpt_correction_type multi-scan
_exptl_absorpt_process_details
;
Krause, L., Herbst-Irmer, R., Sheldrick, G. M., Stalke, D. (2015).
"Comparison of silver and molybdenum microfocus X-ray sources for
single-crystal structure determination"
J. Appl. Cryst. 48, 3-10.
doi:10.1107/S1600576714022985
;
_exptl_crystal_colour 'dark purple'
_exptl_crystal_density_diffrn 1.694
_exptl_crystal_density_method 'not measured'
_exptl_crystal_description block
_exptl_crystal_F_000 1740
_exptl_crystal_size_max 0.250
_exptl_crystal_size_mid 0.120
_exptl_crystal_size_min 0.120
_refine_diff_density_max 1.063
_refine_diff_density_min -1.077
_refine_ls_abs_structure_details
;

Flack x determined using 706 quotients [(I+)-(I-)]/[(I+)+(I-)]
(Parsons, Flack and Wagner, Acta Cryst. B69 (2013) 249-259).
;
_refine_ls_abs_structure_Flack 0.08(10)
_refine_ls_extinction_method none
_refine_ls_goodness_of_fit_ref 1.092
_refine_ls_hydrogen_treatment constr
_refine_ls_matrix_type full
_refine_ls_number_parameters 357
_refine_ls_number_reflns 4650
_refine_ls_number_restraints 204
_refine_ls_restrained_S_all 1.071
_refine_ls_R_factor_all 0.2056
_refine_ls_R_factor_gt 0.0938
_refine_ls_shift/su_max 0.000
_refine_ls_shift/su_mean 0.000
_refine_ls_structure_factor_coef Fsqd
_refine_ls_weighting_details 'w=1/[\s^2^(Fo^2^)+110.8855P] where P=(Fo^2^+2Fc^2^)/3'
_refine_ls_weighting_scheme calc
_refine_ls_wR_factor_gt 0.1811
_refine_ls_wR_factor_ref 0.2402
_reflns_number_gt 2447
_reflns_number_total 4650
_reflns_threshold_expression 'I > 2\s(I)'
_cod_data_source_file d2dt00909a2.cif
_cod_data_source_block 2_Bis
_cod_depositor_comments
;
The following automatic conversions were performed:

data item '_exptl_absorpt_correction_type' value 'Multi-Scan' was
changed to 'multi-scan' in accordance with the
/home/data/users/saulius/crontab/automatic-downloads/rss-feeds/RSC/lib/dictionaries/cif_core.dic
dictionary named 'cif_core.dic' version 2.4.2 last updated on
2011-04-26.

Automatic conversion script
Id: cif_fix_values 7556 2019-12-06 15:28:31Z antanas 
;
_cod_database_code 7710362

loop_
_space_group_symop_operation_xyz
'x, y, z'
'-x+1/2, -y, z+1/2'
'-x, y+1/2, -z+1/2'
'x+1/2, -y+1/2, -z'

loop_
_atom_site_type_symbol
_atom_site_label
_atom_site_fract_x
_atom_site_fract_y
_atom_site_fract_z
_atom_site_U_iso_or_equiv
_atom_site_adp_type
_atom_site_calc_flag
_atom_site_refinement_flags_adp
_atom_site_refinement_flags_occupancy
_atom_site_refinement_flags_posn
_atom_site_occupancy
_atom_site_disorder_assembly
_atom_site_disorder_group
C C1 0.471(3) 0.674(2) 0.218(2) 0.052(4) Uani d U . . 1 . .
C C2 0.504(3) 0.714(2) 0.1405(18) 0.052(4) Uani d . . . 1 . .
H H2A 0.492216 0.778574 0.141253 0.077000 Uiso calc U . R 1 . .
H H2B 0.467047 0.687438 0.098410 0.077000 Uiso calc U . R 1 . .
H H2C 0.572497 0.703012 0.132888 0.077000 Uiso calc U . R 1 . .
C C3 0.572(3) 0.479(2) 0.332(2) 0.052(4) Uani d U . . 1 . .
C C4 0.654(3) 0.412(2) 0.314(2) 0.052(4) Uani d . . . 1 . .
H H4A 0.642119 0.356741 0.341323 0.077000 Uiso calc U . R 1 . .
H H4B 0.715537 0.437558 0.330051 0.077000 Uiso calc U . R 1 . .
H H4C 0.655278 0.400983 0.258257 0.077000 Uiso calc U . R 1 . .
C C5 0.281(3) 0.717(2) 0.365(2) 0.052(4) Uani d U . . 1 . .
H H5 0.231389 0.758910 0.372875 0.062000 Uiso calc U . R 1 . .
C C19 0.4859(17) 0.5988(17) 0.5594(10) 0.046(8) Uani d U . G 1 . .
C C24 0.4264(14) 0.6309(17) 0.6196(14) 0.068(9) Uani d U . G 1 . .
H H24 0.361258 0.645944 0.609522 0.082000 Uiso calc U . R 1 . .
C C23 0.464(2) 0.6405(17) 0.6950(12) 0.067(9) Uani d U . G 1 . .
H H23 0.424443 0.662015 0.735333 0.081000 Uiso calc U . R 1 . .
C C22 0.562(2) 0.6180(18) 0.7102(10) 0.081(11) Uani d U . G 1 . .
C C21 0.6211(15) 0.5859(17) 0.6499(14) 0.062(9) Uani d U . G 1 . .
H H21 0.686190 0.570850 0.660025 0.074000 Uiso calc U . R 1 . .
C C20 0.5832(16) 0.5763(17) 0.5745(12) 0.059(9) Uani d U . G 1 . .
H H20 0.623007 0.554778 0.534213 0.071000 Uiso calc U . R 1 . .
C C12 0.1642(13) 0.6317(18) 0.2982(12) 0.050(8) Uani d U . G 1 . .
C C13 0.1469(15) 0.6175(17) 0.2186(11) 0.056(9) Uani d U . G 1 . .
H H13 0.199461 0.612285 0.183979 0.067000 Uiso calc U . R 1 . .
C C14 0.0512(19) 0.6110(17) 0.1909(11) 0.072(10) Uani d U . G 1 . .
H H14 0.039586 0.601496 0.137683 0.086000 Uiso calc U . R 1 . .
C C15 -0.0273(13) 0.6188(18) 0.2427(16) 0.075(10) Uani d U . G 1 . .
C C16 -0.0101(15) 0.6331(18) 0.3222(15) 0.075(10) Uani d U . G 1 . .
H H16 -0.062584 0.638270 0.356853 0.090000 Uiso calc U . R 1 . .
C C17 0.0857(17) 0.6395(18) 0.3499(10) 0.062(9) Uani d U . G 1 . .
H H17 0.097291 0.649060 0.403151 0.074000 Uiso calc U . R 1 . .
C C18 0.375(3) 0.515(2) 0.485(2) 0.052(4) Uani d U . . 1 . .
H H18 0.356696 0.489631 0.532959 0.062000 Uiso calc U . R 1 . .
C C6 0.3729(19) 0.8233(12) 0.4282(13) 0.045(8) Uani d U . G 1 . .
C C7 0.4326(19) 0.8851(16) 0.3891(13) 0.065(10) Uani d U . G 1 . .
H H7 0.467071 0.867277 0.344552 0.078000 Uiso calc U . R 1 . .
C C8 0.441(2) 0.9734(14) 0.4167(17) 0.077(11) Uani d U . G 1 . .
H H8 0.480690 1.014729 0.390591 0.092000 Uiso calc U . R 1 . .
C C9 0.389(2) 1.0000(13) 0.4834(17) 0.081(12) Uani d U . G 1 . .
C C10 0.3296(19) 0.9382(18) 0.5224(12) 0.063(10) Uani d U . G 1 . .
H H10 0.295128 0.956017 0.566993 0.076000 Uiso calc U . R 1 . .
C C11 0.3214(18) 0.8499(16) 0.4948(13) 0.060(9) Uani d U . G 1 . .
H H11 0.281508 0.808564 0.520956 0.072000 Uiso calc U . R 1 . .
C C25 0.2698(16) 0.4095(13) 0.4275(15) 0.051(9) Uani d U . G 1 . .
C C26 0.1743(18) 0.4130(13) 0.3987(14) 0.062(10) Uani d U . G 1 . .
H H26 0.152957 0.463646 0.371087 0.074000 Uiso calc U . R 1 . .
C C27 0.1107(15) 0.3406(17) 0.4112(15) 0.060(9) Uani d U . G 1 . .
H H27 0.046860 0.342966 0.391922 0.072000 Uiso calc U . R 1 . .
C C28 0.1427(19) 0.2649(14) 0.4524(15) 0.065(10) Uani d U . G 1 . .
C C29 0.238(2) 0.2614(13) 0.4812(15) 0.068(11) Uani d U . G 1 . .
H H29 0.259511 0.210725 0.508839 0.082000 Uiso calc U . R 1 . .
C C30 0.3017(15) 0.3337(16) 0.4687(15) 0.062(10) Uani d U . G 1 . .
H H30 0.365610 0.331405 0.488005 0.074000 Uiso calc U . R 1 . .
Cl Cl1 0.6033(7) 0.7480(7) 0.4448(6) 0.059(3) Uani d . . . 1 . .
F F1 0.390(2) 1.0824(15) 0.5173(19) 0.119(12) Uani d . . . 1 . .
F F2 -0.119(2) 0.6172(19) 0.2119(16) 0.109(10) Uani d . . . 1 . .
F F3 0.601(2) 0.629(2) 0.7820(13) 0.103(10) Uani d . . . 1 . .
F F4 0.084(2) 0.1941(17) 0.4650(14) 0.090(9) Uani d . . . 1 . .
N N1 0.373(2) 0.7345(18) 0.3920(14) 0.047(7) Uani d U . . 1 . .
N N2 0.262(2) 0.639(2) 0.3274(14) 0.046(7) Uani d U . . 1 . .
N N3 0.441(2) 0.583(2) 0.4836(17) 0.052(8) Uani d U . . 1 . .
N N4 0.335(2) 0.4844(18) 0.4201(18) 0.045(8) Uani d U . . 1 . .
O O1 0.5120(18) 0.7024(17) 0.2807(14) 0.054(7) Uani d U . . 1 . .
O O2 0.4110(18) 0.6080(17) 0.2136(14) 0.056(7) Uani d U . . 1 . .
O O3 0.5868(19) 0.5545(17) 0.3677(15) 0.062(7) Uani d U . . 1 . .
O O4 0.486(2) 0.4555(16) 0.3072(14) 0.061(7) Uani d U . . 1 . .
O O5 0.2853(18) 0.4436(19) 0.2403(14) 0.058(8) Uani d . . . 1 . .
O O6 0.319(2) 0.451(2) 0.0766(17) 0.093(10) Uani d . . . 1 . .
O O7 0.273(2) 0.260(2) 0.235(2) 0.097(12) Uani d . . . 1 . .
Ru Ru1 0.4770(2) 0.6440(2) 0.38430(18) 0.0433(8) Uani d . . . 1 . .
Ru Ru2 0.3709(2) 0.5473(2) 0.31794(18) 0.0458(8) Uani d . . . 1 . .

loop_
_atom_site_aniso_label
_atom_site_aniso_U_11
_atom_site_aniso_U_22
_atom_site_aniso_U_33
_atom_site_aniso_U_12
_atom_site_aniso_U_13
_atom_site_aniso_U_23
C1 0.054(9) 0.044(8) 0.056(8) 0.007(7) -0.002(7) 0.004(6)
C2 0.054(9) 0.044(8) 0.056(8) 0.007(7) -0.002(7) 0.004(6)
C3 0.054(9) 0.044(8) 0.056(8) 0.007(7) -0.002(7) 0.004(6)
C4 0.054(9) 0.044(8) 0.056(8) 0.007(7) -0.002(7) 0.004(6)
C5 0.054(9) 0.044(8) 0.056(8) 0.007(7) -0.002(7) 0.004(6)
C19 0.031(17) 0.07(2) 0.034(15) -0.009(17) -0.011(13) -0.009(15)
C24 0.059(19) 0.10(3) 0.048(16) 0.00(2) 0.005(14) -0.01(2)
C23 0.08(2) 0.08(2) 0.036(13) -0.01(2) 0.016(16) 0.007(19)
C22 0.10(2) 0.10(3) 0.050(17) 0.00(2) -0.012(16) 0.00(2)
C21 0.06(2) 0.07(2) 0.055(17) 0.00(2) -0.019(13) 0.017(18)
C20 0.045(17) 0.08(2) 0.053(15) 0.008(19) -0.013(15) 0.007(18)
C12 0.037(15) 0.07(2) 0.040(15) 0.004(19) 0.000(11) -0.008(18)
C13 0.053(17) 0.07(2) 0.045(14) 0.02(2) -0.019(14) -0.007(17)
C14 0.06(2) 0.09(3) 0.060(18) 0.05(2) -0.035(13) -0.01(2)
C15 0.049(18) 0.08(2) 0.10(2) 0.02(2) -0.028(16) -0.03(2)
C16 0.041(15) 0.10(2) 0.089(18) -0.01(2) -0.001(16) -0.02(2)
C17 0.034(16) 0.09(2) 0.063(17) -0.01(2) 0.010(11) -0.01(2)
C18 0.054(9) 0.044(8) 0.056(8) 0.007(7) -0.002(7) 0.004(6)
C6 0.04(2) 0.045(17) 0.049(18) 0.006(16) 0.006(15) -0.004(13)
C7 0.08(3) 0.046(17) 0.07(2) 0.006(17) 0.025(18) 0.009(16)
C8 0.07(3) 0.044(17) 0.12(3) 0.011(18) 0.031(19) 0.000(18)
C9 0.08(3) 0.049(19) 0.11(3) 0.028(19) 0.03(2) -0.011(18)
C10 0.07(3) 0.06(2) 0.06(2) 0.027(19) 0.008(16) -0.011(16)
C11 0.06(2) 0.076(19) 0.046(18) 0.00(2) 0.007(14) -0.017(18)
C25 0.058(19) 0.047(18) 0.05(2) -0.003(16) -0.029(17) 0.008(15)
C26 0.05(2) 0.056(19) 0.08(2) -0.010(15) -0.018(18) 0.020(18)
C27 0.06(2) 0.05(2) 0.06(2) -0.018(15) -0.012(17) -0.004(16)
C28 0.08(2) 0.047(18) 0.07(2) -0.022(19) -0.01(2) -0.001(16)
C29 0.08(2) 0.050(19) 0.08(3) -0.017(17) -0.02(2) -0.001(18)
C30 0.06(2) 0.036(19) 0.09(3) 0.006(14) -0.021(19) 0.011(17)
Cl1 0.048(7) 0.055(6) 0.074(7) -0.004(5) -0.016(5) 0.004(5)
F1 0.14(3) 0.033(14) 0.18(3) 0.028(17) 0.04(2) -0.019(16)
F2 0.067(19) 0.12(2) 0.14(2) 0.009(18) -0.043(18) -0.026(19)
F3 0.09(2) 0.16(3) 0.061(15) -0.01(2) -0.007(14) 0.010(18)
F4 0.11(2) 0.082(18) 0.076(17) -0.049(16) -0.002(16) -0.003(14)
N1 0.079(18) 0.054(18) 0.009(13) -0.011(16) -0.013(15) -0.001(13)
N2 0.07(2) 0.057(16) 0.015(14) -0.012(16) -0.022(13) 0.013(13)
N3 0.04(2) 0.055(19) 0.06(2) 0.011(12) -0.014(15) -0.047(15)
N4 0.029(19) 0.029(17) 0.078(19) 0.009(13) -0.023(14) -0.014(14)
O1 0.022(16) 0.077(18) 0.062(15) -0.005(13) -0.008(12) -0.001(13)
O2 0.042(18) 0.060(16) 0.066(17) 0.008(11) -0.019(13) 0.004(13)
O3 0.072(19) 0.040(13) 0.074(18) -0.030(14) -0.002(14) 0.011(12)
O4 0.074(16) 0.057(15) 0.052(15) -0.009(15) -0.012(14) -0.003(14)
O5 0.049(17) 0.061(18) 0.066(17) 0.002(16) -0.027(14) -0.028(15)
O6 0.07(2) 0.12(3) 0.09(2) 0.01(2) -0.010(17) -0.02(2)
O7 0.06(2) 0.09(2) 0.15(3) 0.015(19) 0.06(2) 0.01(2)
Ru1 0.0369(17) 0.0439(17) 0.0490(17) -0.0017(17) 0.0015(15) 0.0012(16)
Ru2 0.043(2) 0.0480(18) 0.0462(17) 0.0013(17) -0.0025(16) -0.0022(17)

loop_
_atom_type_symbol
_atom_type_description
_atom_type_scat_dispersion_real
_atom_type_scat_dispersion_imag
_atom_type_scat_source
C C 0.0033 0.0016 'International Tables Vol C Tables 4.2.6.8 and 6.1.1.4'
H H 0.0000 0.0000 'International Tables Vol C Tables 4.2.6.8 and 6.1.1.4'
Cl Cl 0.1484 0.1585 'International Tables Vol C Tables 4.2.6.8 and 6.1.1.4'
F F 0.0171 0.0103 'International Tables Vol C Tables 4.2.6.8 and 6.1.1.4'
N N 0.0061 0.0033 'International Tables Vol C Tables 4.2.6.8 and 6.1.1.4'
O O 0.0106 0.0060 'International Tables Vol C Tables 4.2.6.8 and 6.1.1.4'
Ru Ru -1.2594 0.8363 'International Tables Vol C Tables 4.2.6.8 and 6.1.1.4'

loop_
_geom_angle_atom_site_label_1
_geom_angle_atom_site_label_2
_geom_angle_atom_site_label_3
_geom_angle_site_symmetry_1
_geom_angle_site_symmetry_3
_geom_angle
_geom_angle_publ_flag
O2 C1 O1 . . 126.(4) ?
O2 C1 C2 . . 116.(3) ?
O1 C1 C2 . . 118.(4) ?
C1 C2 H2A . . 109.500000 ?
C1 C2 H2B . . 109.500000 ?
H2A C2 H2B . . 109.500000 ?
C1 C2 H2C . . 109.500000 ?
H2A C2 H2C . . 109.500000 ?
H2B C2 H2C . . 109.500000 ?
O3 C3 O4 . . 122.(3) ?
O3 C3 C4 . . 123.(4) ?
O4 C3 C4 . . 115.(3) ?
C3 C4 H4A . . 109.500000 ?
C3 C4 H4B . . 109.500000 ?
H4A C4 H4B . . 109.500000 ?
C3 C4 H4C . . 109.500000 ?
H4A C4 H4C . . 109.500000 ?
H4B C4 H4C . . 109.500000 ?
N2 C5 N1 . . 120.(3) ?
N2 C5 H5 . . 119.900000 ?
N1 C5 H5 . . 119.900000 ?
C24 C19 C20 . . 120.000000 ?
C24 C19 N3 . . 117.8(19) ?
C20 C19 N3 . . 122.0(19) ?
C23 C24 C19 . . 120.000000 ?
C23 C24 H24 . . 120.000000 ?
C19 C24 H24 . . 120.000000 ?
C24 C23 C22 . . 120.000000 ?
C24 C23 H23 . . 120.000000 ?
C22 C23 H23 . . 120.000000 ?
F3 C22 C21 . . 119.(2) ?
F3 C22 C23 . . 121.(2) ?
C21 C22 C23 . . 120.000000 ?
C22 C21 C20 . . 120.000000 ?
C22 C21 H21 . . 120.000000 ?
C20 C21 H21 . . 120.000000 ?
C21 C20 C19 . . 120.000000 ?
C21 C20 H20 . . 120.000000 ?
C19 C20 H20 . . 120.000000 ?
C13 C12 C17 . . 120.000000 ?
C13 C12 N2 . . 120.6(18) ?
C17 C12 N2 . . 119.4(18) ?
C12 C13 C14 . . 120.000000 ?
C12 C13 H13 . . 120.000000 ?
C14 C13 H13 . . 120.000000 ?
C13 C14 C15 . . 120.000000 ?
C13 C14 H14 . . 120.000000 ?
C15 C14 H14 . . 120.000000 ?
F2 C15 C14 . . 117.(2) ?
F2 C15 C16 . . 122.(2) ?
C14 C15 C16 . . 120.000000 ?
C15 C16 C17 . . 120.000000 ?
C15 C16 H16 . . 120.000000 ?
C17 C16 H16 . . 120.000000 ?
C16 C17 C12 . . 120.000000 ?
C16 C17 H17 . . 120.000000 ?
C12 C17 H17 . . 120.000000 ?
N4 C18 N3 . . 121.(4) ?
N4 C18 H18 . . 119.500000 ?
N3 C18 H18 . . 119.500000 ?
C7 C6 C11 . . 120.000000 ?
C7 C6 N1 . . 112.9(19) ?
C11 C6 N1 . . 127.1(19) ?
C6 C7 C8 . . 120.000000 ?
C6 C7 H7 . . 120.000000 ?
C8 C7 H7 . . 120.000000 ?
C9 C8 C7 . . 120.000000 ?
C9 C8 H8 . . 120.000000 ?
C7 C8 H8 . . 120.000000 ?
F1 C9 C8 . . 127.(2) ?
F1 C9 C10 . . 113.(2) ?
C8 C9 C10 . . 120.000000 ?
C11 C10 C9 . . 120.000000 ?
C11 C10 H10 . . 120.000000 ?
C9 C10 H10 . . 120.000000 ?
C10 C11 C6 . . 120.000000 ?
C10 C11 H11 . . 120.000000 ?
C6 C11 H11 . . 120.000000 ?
C26 C25 C30 . . 120.000000 ?
C26 C25 N4 . . 121.6(18) ?
C30 C25 N4 . . 118.3(19) ?
C27 C26 C25 . . 120.000000 ?
C27 C26 H26 . . 120.000000 ?
C25 C26 H26 . . 120.000000 ?
C26 C27 C28 . . 120.000000 ?
C26 C27 H27 . . 120.000000 ?
C28 C27 H27 . . 120.000000 ?
F4 C28 C29 . . 118.(2) ?
F4 C28 C27 . . 122.(2) ?
C29 C28 C27 . . 120.000000 ?
C30 C29 C28 . . 120.000000 ?
C30 C29 H29 . . 120.000000 ?
C28 C29 H29 . . 120.000000 ?
C29 C30 C25 . . 120.000000 ?
C29 C30 H30 . . 120.000000 ?
C25 C30 H30 . . 120.000000 ?
C5 N1 C6 . . 109.(3) ?
C5 N1 Ru1 . . 121.(2) ?
C6 N1 Ru1 . . 130.(2) ?
C5 N2 C12 . . 114.(3) ?
C5 N2 Ru2 . . 118.(2) ?
C12 N2 Ru2 . . 128.(2) ?
C18 N3 C19 . . 113.(3) ?
C18 N3 Ru1 . . 122.(2) ?
C19 N3 Ru1 . . 125.(2) ?
C18 N4 C25 . . 117.(3) ?
C18 N4 Ru2 . . 118.(3) ?
C25 N4 Ru2 . . 125.(2) ?
C1 O1 Ru1 . . 119.(2) ?
C1 O2 Ru2 . . 117.(2) ?
C3 O3 Ru1 . . 121.(2) ?
C3 O4 Ru2 . . 119.(2) ?
N1 Ru1 N3 . . 94.3(11) ?
N1 Ru1 O3 . . 175.4(11) ?
N3 Ru1 O3 . . 90.3(11) ?
N1 Ru1 O1 . . 86.4(10) ?
N3 Ru1 O1 . . 177.7(11) ?
O3 Ru1 O1 . . 89.0(10) ?
N1 Ru1 Ru2 . . 90.1(8) ?
N3 Ru1 Ru2 . . 88.7(8) ?
O3 Ru1 Ru2 . . 89.4(7) ?
O1 Ru1 Ru2 . . 89.1(7) ?
N1 Ru1 Cl1 . . 92.9(9) ?
N3 Ru1 Cl1 . . 95.8(8) ?
O3 Ru1 Cl1 . . 87.2(7) ?
O1 Ru1 Cl1 . . 86.3(7) ?
Ru2 Ru1 Cl1 . . 174.4(3) ?
N2 Ru2 N4 . . 93.5(10) ?
N2 Ru2 O2 . . 88.4(10) ?
N4 Ru2 O2 . . 178.1(11) ?
N2 Ru2 O4 . . 178.3(12) ?
N4 Ru2 O4 . . 87.7(10) ?
O2 Ru2 O4 . . 90.4(9) ?
N2 Ru2 Ru1 . . 90.3(8) ?
N4 Ru2 Ru1 . . 90.8(8) ?
O2 Ru2 Ru1 . . 89.3(7) ?
O4 Ru2 Ru1 . . 88.5(7) ?
N2 Ru2 O5 . . 96.9(10) ?
N4 Ru2 O5 . . 93.8(11) ?
O2 Ru2 O5 . . 85.9(10) ?
O4 Ru2 O5 . . 84.2(9) ?
Ru1 Ru2 O5 . . 171.3(7) ?

loop_
_geom_bond_atom_site_label_1
_geom_bond_atom_site_label_2
_geom_bond_site_symmetry_2
_geom_bond_distance
_geom_bond_publ_flag
C1 O2 . 1.27(4) ?
C1 O1 . 1.28(4) ?
C1 C2 . 1.52(4) ?
C2 H2A . 0.960000 ?
C2 H2B . 0.960000 ?
C2 H2C . 0.960000 ?
C3 O3 . 1.28(4) ?
C3 O4 . 1.29(4) ?
C3 C4 . 1.52(4) ?
C4 H4A . 0.960000 ?
C4 H4B . 0.960000 ?
C4 H4C . 0.960000 ?
C5 N2 . 1.34(4) ?
C5 N1 . 1.35(5) ?
C5 H5 . 0.930000 ?
C19 C24 . 1.390000 ?
C19 C20 . 1.390000 ?
C19 N3 . 1.45(3) ?
C24 C23 . 1.390000 ?
C24 H24 . 0.930000 ?
C23 C22 . 1.390000 ?
C23 H23 . 0.930000 ?
C22 F3 . 1.34(3) ?
C22 C21 . 1.390000 ?
C21 C20 . 1.390000 ?
C21 H21 . 0.930000 ?
C20 H20 . 0.930000 ?
C12 C13 . 1.390000 ?
C12 C17 . 1.390000 ?
C12 N2 . 1.43(3) ?
C13 C14 . 1.390000 ?
C13 H13 . 0.930000 ?
C14 C15 . 1.390000 ?
C14 H14 . 0.930000 ?
C15 F2 . 1.35(3) ?
C15 C16 . 1.390000 ?
C16 C17 . 1.390000 ?
C16 H16 . 0.930000 ?
C17 H17 . 0.930000 ?
C18 N4 . 1.31(4) ?
C18 N3 . 1.34(4) ?
C18 H18 . 0.930000 ?
C6 C7 . 1.390000 ?
C6 C11 . 1.390000 ?
C6 N1 . 1.45(3) ?
C7 C8 . 1.390000 ?
C7 H7 . 0.930000 ?
C8 C9 . 1.390000 ?
C8 H8 . 0.930000 ?
C9 F1 . 1.35(3) ?
C9 C10 . 1.390000 ?
C10 C11 . 1.390000 ?
C10 H10 . 0.930000 ?
C11 H11 . 0.930000 ?
C25 C26 . 1.390000 ?
C25 C30 . 1.390000 ?
C25 N4 . 1.42(3) ?
C26 C27 . 1.390000 ?
C26 H26 . 0.930000 ?
C27 C28 . 1.390000 ?
C27 H27 . 0.930000 ?
C28 F4 . 1.33(3) ?
C28 C29 . 1.390000 ?
C29 C30 . 1.390000 ?
C29 H29 . 0.930000 ?
C30 H30 . 0.930000 ?
Cl1 Ru1 . 2.524(10) ?
N1 Ru1 . 1.95(3) ?
N2 Ru2 . 2.01(3) ?
N3 Ru1 . 1.98(3) ?
N4 Ru2 . 2.03(3) ?
O1 Ru1 . 2.02(2) ?
O2 Ru2 . 2.06(3) ?
O3 Ru1 . 2.01(3) ?
O4 Ru2 . 2.08(3) ?
O5 Ru2 . 2.33(2) ?
Ru1 Ru2 . 2.324(4) ?

loop_
_geom_hbond_atom_site_label_D
_geom_hbond_atom_site_label_H
_geom_hbond_atom_site_label_A
_geom_hbond_site_symmetry_A
_geom_hbond_distance_DH
_geom_hbond_distance_HA
_geom_hbond_distance_DA
_geom_hbond_angle_DHA
_geom_hbond_publ_flag
C18 H18 O6 2_565 0.93 2.65 3.10(5) 110.4 ?
C11 H11 Cl1 4_466 0.93 2.63 3.46(2) 148.5 ?
C29 H29 F1 1_545 0.93 2.60 3.41(3) 145.9 ?

loop_
_geom_torsion_atom_site_label_1
_geom_torsion_atom_site_label_2
_geom_torsion_atom_site_label_3
_geom_torsion_atom_site_label_4
_geom_torsion_site_symmetry_1
_geom_torsion_site_symmetry_2
_geom_torsion_site_symmetry_3
_geom_torsion_site_symmetry_4
_geom_torsion
_geom_torsion_publ_flag
C20 C19 C24 C23 . . . . 0.000000 ?
N3 C19 C24 C23 . . . . 175.(3) ?
C19 C24 C23 C22 . . . . 0.000000 ?
C24 C23 C22 F3 . . . . 178.(3) ?
C24 C23 C22 C21 . . . . 0.000000 ?
F3 C22 C21 C20 . . . . -178.(3) ?
C23 C22 C21 C20 . . . . 0.000000 ?
C22 C21 C20 C19 . . . . 0.000000 ?
C24 C19 C20 C21 . . . . 0.000000 ?
N3 C19 C20 C21 . . . . -175.(3) ?
C17 C12 C13 C14 . . . . 0.000000 ?
N2 C12 C13 C14 . . . . -180.(3) ?
C12 C13 C14 C15 . . . . 0.000000 ?
C13 C14 C15 F2 . . . . 176.(3) ?
C13 C14 C15 C16 . . . . 0.000000 ?
F2 C15 C16 C17 . . . . -176.(3) ?
C14 C15 C16 C17 . . . . 0.000000 ?
C15 C16 C17 C12 . . . . 0.000000 ?
C13 C12 C17 C16 . . . . 0.000000 ?
N2 C12 C17 C16 . . . . 180.(3) ?
C11 C6 C7 C8 . . . . 0.000000 ?
N1 C6 C7 C8 . . . . -180.(3) ?
C6 C7 C8 C9 . . . . 0.000000 ?
C7 C8 C9 F1 . . . . 180.(3) ?
C7 C8 C9 C10 . . . . 0.000000 ?
F1 C9 C10 C11 . . . . -180.(3) ?
C8 C9 C10 C11 . . . . 0.000000 ?
C9 C10 C11 C6 . . . . 0.000000 ?
C7 C6 C11 C10 . . . . 0.000000 ?
N1 C6 C11 C10 . . . . 180.(3) ?
C30 C25 C26 C27 . . . . 0.000000 ?
N4 C25 C26 C27 . . . . -176.(3) ?
C25 C26 C27 C28 . . . . 0.000000 ?
C26 C27 C28 F4 . . . . -180.(3) ?
C26 C27 C28 C29 . . . . 0.000000 ?
F4 C28 C29 C30 . . . . 180.(3) ?
C27 C28 C29 C30 . . . . 0.000000 ?
C28 C29 C30 C25 . . . . 0.000000 ?
C26 C25 C30 C29 . . . . 0.000000 ?
N4 C25 C30 C29 . . . . 176.(3) ?
N2 C5 N1 C6 . . . . 179.(3) ?
N2 C5 N1 Ru1 . . . . -5.(5) ?
C7 C6 N1 C5 . . . . -116.(3) ?
C11 C6 N1 C5 . . . . 64.(3) ?
C7 C6 N1 Ru1 . . . . 68.(3) ?
C11 C6 N1 Ru1 . . . . -112.(3) ?
N1 C5 N2 C12 . . . . -176.(3) ?
N1 C5 N2 Ru2 . . . . 4.(4) ?
C13 C12 N2 C5 . . . . 122.(3) ?
C17 C12 N2 C5 . . . . -57.(3) ?
C13 C12 N2 Ru2 . . . . -58.(3) ?
C17 C12 N2 Ru2 . . . . 122.7(19) ?
N4 C18 N3 C19 . . . . -172.(3) ?
N4 C18 N3 Ru1 . . . . 3.(5) ?
C24 C19 N3 C18 . . . . -66.(3) ?
C20 C19 N3 C18 . . . . 109.(3) ?
C24 C19 N3 Ru1 . . . . 119.(2) ?
C20 C19 N3 Ru1 . . . . -66.(3) ?
N3 C18 N4 C25 . . . . 177.(3) ?
N3 C18 N4 Ru2 . . . . -4.(5) ?
C26 C25 N4 C18 . . . . 125.(3) ?
C30 C25 N4 C18 . . . . -51.(3) ?
C26 C25 N4 Ru2 . . . . -55.(3) ?
C30 C25 N4 Ru2 . . . . 128.9(18) ?
O2 C1 O1 Ru1 . . . . -2.(5) ?
C2 C1 O1 Ru1 . . . . -176.(2) ?
O1 C1 O2 Ru2 . . . . 3.(5) ?
C2 C1 O2 Ru2 . . . . 177.(2) ?
O4 C3 O3 Ru1 . . . . -2.(5) ?
C4 C3 O3 Ru1 . . . . 176.(3) ?
O3 C3 O4 Ru2 . . . . 5.(5) ?
C4 C3 O4 Ru2 . . . . -173.(2) ?
